data_7209322
loop_
_publ_author_name
'Ana B. Caballero'
'Antonio Rodr\'iguez-Di\'eguez'
'Elisa Barea'
'Miguel Quir\'os'
'Juan M. Salas'

_publ_contact_author_email antonio5@ugr.es
_publ_contact_author_name 'Antonio Rodr\'iguez-Di\'eguez'
_publ_section_title
;
 Influence of Pseudohalide Ligands on the Structural Versatility and
 Properties of Novel Ternary Metal Complexes with
 1,2,4-Triazolo[1,5-a]pyrimidine
;
_journal_name_full CrystEngComm
_journal_page_first 3038
_journal_page_last 3045
_journal_paper_doi 10.1039/c003285a
_journal_volume 12
_journal_year 2010
_chemical_formula_moiety 'C5 H4 Cd N10'
_chemical_formula_sum 'C5 H4 Cd N10'
_chemical_formula_weight 316.58
_chemical_name_systematic
; 
 ? 
;
_space_group_IT_number 2
_symmetry_cell_setting triclinic
_symmetry_space_group_name_Hall '-P 1'
_symmetry_space_group_name_H-M 'P -1'
_atom_sites_solution_hydrogens geom
_atom_sites_solution_primary heavy
_atom_sites_solution_secondary difmap
_audit_creation_method SHELXL-97
_cell_angle_alpha 70.789(1)
_cell_angle_beta 82.385(1)
_cell_angle_gamma 86.674(1)
_cell_formula_units_Z 2
_cell_length_a 3.6149(2)
_cell_length_b 11.4499(7)
_cell_length_c 12.1649(8)
_cell_measurement_reflns_used 4671
_cell_measurement_temperature 298(2)
_cell_measurement_theta_max 28.3
_cell_measurement_theta_min 3.0
_cell_volume 471.22(5)
_computing_cell_refinement 'Bruker SMART'
_computing_data_collection 'Bruker SMART (Bruker, 1999)'
_computing_data_reduction 'Bruker SAINT (Bruker, 1999)'
_computing_molecular_graphics 'Xtal_GX (Hall & du Boulay, 1997)'
_computing_publication_material SHELXL-97
_computing_structure_refinement 'SHELXL-97 (Sheldrick, 1997)'
_computing_structure_solution 'SHELXS-97 (Sheldrick, 1997)'
_diffrn_ambient_temperature 298(2)
_diffrn_detector_area_resol_mean 8.26
_diffrn_measured_fraction_theta_full 0.990
_diffrn_measured_fraction_theta_max 0.907
_diffrn_measurement_device_type 'Bruker SMART APEX CCD system'
_diffrn_measurement_method '\f and \w scans'
_diffrn_radiation_monochromator graphite
_diffrn_radiation_source 'fine-focus sealed tube'
_diffrn_radiation_type MoK\a
_diffrn_radiation_wavelength 0.71073
_diffrn_reflns_av_R_equivalents 0.0171
_diffrn_reflns_av_sigmaI/netI 0.0201
_diffrn_reflns_limit_h_max 4
_diffrn_reflns_limit_h_min -4
_diffrn_reflns_limit_k_max 14
_diffrn_reflns_limit_k_min -14
_diffrn_reflns_limit_l_max 15
_diffrn_reflns_limit_l_min -15
_diffrn_reflns_number 5464
_diffrn_reflns_theta_full 26.50
_diffrn_reflns_theta_max 28.28
_diffrn_reflns_theta_min 1.79
_diffrn_standards_decay_% -0.3
_diffrn_standards_number 188
_exptl_absorpt_coefficient_mu 2.307
_exptl_absorpt_correction_T_max 0.709
_exptl_absorpt_correction_T_min 0.547
_exptl_absorpt_correction_type multi-scan
_exptl_absorpt_process_details 'Bruker SADABS (Bruker, 1999)'
_exptl_crystal_colour colourless
_exptl_crystal_density_diffrn 2.231
_exptl_crystal_density_method 'not measured'
_exptl_crystal_description planar
_exptl_crystal_F_000 304
_exptl_crystal_size_max 0.42
_exptl_crystal_size_mid 0.17
_exptl_crystal_size_min 0.16
_refine_diff_density_max 0.295
_refine_diff_density_min -0.522
_refine_diff_density_rms 0.099
_refine_ls_extinction_method none
_refine_ls_goodness_of_fit_ref 1.062
_refine_ls_hydrogen_treatment constr
_refine_ls_matrix_type full
_refine_ls_number_parameters 145
_refine_ls_number_reflns 2125
_refine_ls_number_restraints 0
_refine_ls_restrained_S_all 1.062
_refine_ls_R_factor_all 0.0188
_refine_ls_R_factor_gt 0.0178
_refine_ls_shift/su_max 0.000
_refine_ls_shift/su_mean 0.000
_refine_ls_structure_factor_coef Fsqd
_refine_ls_weighting_details 'calc w=1/[\s^2^(Fo^2^)+(0.0300P)^2^+0.0300P] where P=(Fo^2^+2Fc^2^)/3'
_refine_ls_weighting_scheme calc
_refine_ls_wR_factor_gt 0.0455
_refine_ls_wR_factor_ref 0.0461
_reflns_number_gt 2060
_reflns_number_total 2125
_reflns_threshold_expression I>2\s(I)
_cod_data_source_file cdtpn38.cif
_cod_data_source_block cdtpn3
_cod_database_code 7209322
_cod_database_fobs_code 7209322

loop_
_symmetry_equiv_pos_as_xyz
'x, y, z'
'-x, -y, -z'

loop_
_atom_site_label
_atom_site_type_symbol
_atom_site_fract_x
_atom_site_fract_y
_atom_site_fract_z
_atom_site_U_iso_or_equiv
_atom_site_adp_type
_atom_site_occupancy
_atom_site_symmetry_multiplicity
_atom_site_calc_flag
_atom_site_refinement_flags
Cd Cd 0.31335(3) 0.498955(11) 0.368621(10) 0.02463(6) Uani 1 1 d .
N1 N 0.2529(5) 0.35730(17) 0.06991(15) 0.0388(4) Uani 1 1 d .
C2 C 0.2206(6) 0.4338(2) 0.13085(18) 0.0345(4) Uani 1 1 d .
H2 H 0.1363 0.5148 0.1002 0.041 Uiso 1 1 d R
N3 N 0.3224(5) 0.38859(16) 0.24027(15) 0.0305(3) Uani 1 1 d .
C3A C 0.4301(5) 0.27280(19) 0.25005(18) 0.0290(4) Uani 1 1 d .
N4 N 0.5547(6) 0.18556(18) 0.34162(17) 0.0390(4) Uani 1 1 d .
C5 C 0.6399(6) 0.0783(2) 0.3255(2) 0.0446(5) Uani 1 1 d .
H5 H 0.7231 0.0146 0.3880 0.054 Uiso 1 1 d R
C6 C 0.6124(7) 0.0535(2) 0.2215(2) 0.0475(6) Uani 1 1 d .
H6 H 0.6766 -0.0241 0.2150 0.057 Uiso 1 1 d R
C7 C 0.4857(7) 0.1429(2) 0.1300(2) 0.0420(5) Uani 1 1 d .
H7 H 0.4682 0.1309 0.0580 0.050 Uiso 1 1 d R
N8 N 0.3908(5) 0.25316(16) 0.14716(15) 0.0322(4) Uani 1 1 d .
N1Y N 0.7741(4) 0.39338(15) 0.48685(14) 0.0253(3) Uani 1 1 d .
N2Y N 0.8048(5) 0.28185(18) 0.53769(17) 0.0326(4) Uani 1 1 d .
N3Y N 0.8355(8) 0.1790(2) 0.5854(2) 0.0589(6) Uani 1 1 d .
N1Z N 0.8297(5) 0.62061(16) 0.27558(15) 0.0327(4) Uani 1 1 d .
N2Z N 0.8655(5) 0.71559(17) 0.19777(16) 0.0338(4) Uani 1 1 d .
N3Z N 0.9042(9) 0.8086(2) 0.1226(2) 0.0639(7) Uani 1 1 d .

loop_
_atom_site_aniso_label
_atom_site_aniso_U_11
_atom_site_aniso_U_22
_atom_site_aniso_U_33
_atom_site_aniso_U_23
_atom_site_aniso_U_13
_atom_site_aniso_U_12
Cd 0.02001(8) 0.02705(9) 0.02661(9) -0.00832(6) -0.00324(6) 0.00002(5)
N1 0.0462(10) 0.0382(10) 0.0321(9) -0.0114(7) -0.0054(8) 0.0015(8)
C2 0.0348(10) 0.0352(11) 0.0327(10) -0.0104(8) -0.0033(8) 0.0013(8)
N3 0.0283(8) 0.0328(9) 0.0316(8) -0.0124(7) -0.0031(7) 0.0003(7)
C3A 0.0247(9) 0.0303(10) 0.0318(10) -0.0106(8) -0.0006(7) -0.0031(7)
N4 0.0396(10) 0.0373(10) 0.0369(10) -0.0069(8) -0.0076(8) 0.0020(8)
C5 0.0417(12) 0.0344(11) 0.0506(13) -0.0043(10) -0.0064(10) 0.0023(9)
C6 0.0488(13) 0.0308(11) 0.0615(15) -0.0171(11) 0.0025(11) 0.0017(10)
C7 0.0467(13) 0.0391(12) 0.0451(12) -0.0228(10) 0.0026(10) -0.0032(10)
N8 0.0336(9) 0.0318(9) 0.0311(8) -0.0109(7) -0.0003(7) -0.0027(7)
N1Y 0.0221(7) 0.0243(8) 0.0283(8) -0.0067(6) -0.0034(6) -0.0003(6)
N2Y 0.0311(9) 0.0302(9) 0.0347(9) -0.0078(7) -0.0060(7) 0.0010(7)
N3Y 0.0709(16) 0.0280(11) 0.0695(16) -0.0004(10) -0.0213(13) 0.0023(10)
N1Z 0.0230(8) 0.0319(9) 0.0379(9) -0.0042(7) -0.0032(7) -0.0026(6)
N2Z 0.0356(9) 0.0321(9) 0.0322(9) -0.0088(8) -0.0037(7) 0.0003(7)
N3Z 0.0853(19) 0.0416(13) 0.0508(14) 0.0038(10) -0.0056(13) -0.0070(12)

loop_
_atom_type_symbol
_atom_type_description
_atom_type_scat_dispersion_real
_atom_type_scat_dispersion_imag
_atom_type_scat_source
C C 0.0033 0.0016 'International Tables Vol C Tables 4.2.6.8 and 6.1.1.4'
H H 0.0000 0.0000 'International Tables Vol C Tables 4.2.6.8 and 6.1.1.4'
N N 0.0061 0.0033 'International Tables Vol C Tables 4.2.6.8 and 6.1.1.4'
Cd Cd -0.8075 1.2024 'International Tables Vol C Tables 4.2.6.8 and 6.1.1.4'

loop_
_geom_angle_atom_site_label_1
_geom_angle_atom_site_label_2
_geom_angle_atom_site_label_3
_geom_angle
_geom_angle_site_symmetry_1
_geom_angle_site_symmetry_3
N3 Cd N1Z 97.53(6) . .
N3 Cd N1Z 87.96(6) . 1_455
N1Z Cd N1Z 101.52(7) . 1_455
N3 Cd N1Y 101.71(6) . .
N1Z Cd N1Y 79.33(6) . .
N1Z Cd N1Y 170.14(6) 1_455 .
N3 Cd N1Y 92.17(6) . 1_455
N1Z Cd N1Y 170.30(6) . 1_455
N1Z Cd N1Y 78.35(6) 1_455 1_455
N1Y Cd N1Y 99.14(6) . 1_455
N3 Cd N1Y 172.97(5) . 2_666
N1Z Cd N1Y 89.25(6) . 2_666
N1Z Cd N1Y 88.84(6) 1_455 2_666
N1Y Cd N1Y 81.34(6) . 2_666
N1Y Cd N1Y 81.05(6) 1_455 2_666
C2 N1 N8 101.51(16) . .
N1 C2 N3 116.26(19) . .
N1 C2 H2 121.9 . .
N3 C2 H2 121.8 . .
C3A N3 C2 103.54(17) . .
C3A N3 Cd 131.23(14) . .
C2 N3 Cd 125.21(14) . .
N3 C3A N4 128.74(19) . .
N3 C3A N8 108.23(18) . .
N4 C3A N8 123.02(19) . .
C5 N4 C3A 115.0(2) . .
N4 C5 C6 124.5(2) . .
N4 C5 H5 117.5 . .
C6 C5 H5 117.9 . .
C7 C6 C5 119.5(2) . .
C7 C6 H6 119.6 . .
C5 C6 H6 120.9 . .
C6 C7 N8 116.0(2) . .
C6 C7 H7 122.3 . .
N8 C7 H7 121.6 . .
C7 N8 C3A 121.86(19) . .
C7 N8 N1 127.68(18) . .
C3A N8 N1 110.46(17) . .
N2Y N1Y Cd 128.30(14) . .
N2Y N1Y Cd 117.69(14) . 1_655
Cd N1Y Cd 99.14(6) . 1_655
N2Y N1Y Cd 109.08(13) . 2_666
Cd N1Y Cd 98.66(6) . 2_666
Cd N1Y Cd 98.95(6) 1_655 2_666
N3Y N2Y N1Y 179.3(3) . .
N2Z N1Z Cd 132.59(15) . .
N2Z N1Z Cd 125.78(14) . 1_655
Cd N1Z Cd 101.52(7) . 1_655
N3Z N2Z N1Z 179.1(3) . .

loop_
_geom_bond_atom_site_label_1
_geom_bond_atom_site_label_2
_geom_bond_distance
_geom_bond_site_symmetry_2
Cd N3 2.3057(16) .
Cd N1Z 2.3257(17) .
Cd N1Z 2.3415(17) 1_455
Cd N1Y 2.3581(16) .
Cd N1Y 2.3909(16) 1_455
Cd N1Y 2.4381(16) 2_666
N1 C2 1.313(3) .
N1 N8 1.368(2) .
C2 N3 1.353(3) .
C2 H2 0.9288 .
N3 C3A 1.331(3) .
C3A N4 1.338(3) .
C3A N8 1.369(3) .
N4 C5 1.319(3) .
C5 C6 1.402(3) .
C5 H5 0.9328 .
C6 C7 1.352(3) .
C6 H6 0.9306 .
C7 N8 1.363(3) .
C7 H7 0.9406 .
N1Y N2Y 1.228(3) .
N2Y N3Y 1.135(3) .
N1Z N2Z 1.184(3) .
N2Z N3Z 1.154(3) .
